data_4105710
loop_
_publ_author_name
'Ting Ma'
'Xiao Fu'
'Choon Wee Kee'
'Lili Zong'
'Yuanhang Pan'
'Kuo-Wei Huang'
'Choon-Hong Tan'

_publ_section_title
;
 Pentanidium-Catalyzed Enantioselective Phase-Transfer Conjugate Addition
 Reactions
;
_journal_name_full 'Journal of the American Chemical Society'
_journal_page_first 2828
_journal_page_last 2831
_journal_paper_doi 10.1021/ja1098353
_journal_volume 133
_journal_year 2011
_chemical_formula_sum 'C38 H46 Cl N5 O3'
_chemical_formula_weight 656.25
_chemical_name_systematic
; 
 ? 
;
_space_group_IT_number 19
_symmetry_cell_setting orthorhombic
_symmetry_space_group_name_Hall 'P 2ac 2ab'
_symmetry_space_group_name_H-M 'P 21 21 21'
_atom_sites_solution_hydrogens geom
_atom_sites_solution_primary direct
_atom_sites_solution_secondary difmap
_audit_creation_method SHELXL-97
_cell_angle_alpha 90.00
_cell_angle_beta 90.00
_cell_angle_gamma 90.00
_cell_formula_units_Z 4
_cell_length_a 10.1917(4)
_cell_length_b 17.7338(7)
_cell_length_c 20.2101(8)
_cell_measurement_reflns_used 8643
_cell_measurement_temperature 223(2)
_cell_measurement_theta_max 25.17
_cell_measurement_theta_min 2.30
_cell_volume 3652.7(2)
_computing_cell_refinement 'Bruker SMART'
_computing_data_collection 'Bruker SMART'
_computing_data_reduction 'Bruker SAINT'
_computing_molecular_graphics 'Bruker SHELXTL'
_computing_publication_material 'Bruker SHELXTL'
_computing_structure_refinement 'SHELXL-97 (Sheldrick, 1997)'
_computing_structure_solution 'SHELXS-97 (Sheldrick, 1990)'
_diffrn_ambient_temperature 223(2)
_diffrn_measured_fraction_theta_full 0.999
_diffrn_measured_fraction_theta_max 0.999
_diffrn_measurement_device_type 'CCD area detector'
_diffrn_measurement_method 'phi and omega scans'
_diffrn_radiation_monochromator graphite
_diffrn_radiation_source 'fine-focus sealed tube'
_diffrn_radiation_type MoK\a
_diffrn_radiation_wavelength 0.71073
_diffrn_reflns_av_R_equivalents 0.0291
_diffrn_reflns_av_sigmaI/netI 0.0325
_diffrn_reflns_limit_h_max 13
_diffrn_reflns_limit_h_min -10
_diffrn_reflns_limit_k_max 23
_diffrn_reflns_limit_k_min -22
_diffrn_reflns_limit_l_max 26
_diffrn_reflns_limit_l_min -26
_diffrn_reflns_number 25888
_diffrn_reflns_theta_full 27.50
_diffrn_reflns_theta_max 27.50
_diffrn_reflns_theta_min 2.02
_exptl_absorpt_coefficient_mu 0.147
_exptl_absorpt_correction_T_max 0.9769
_exptl_absorpt_correction_T_min 0.9172
_exptl_absorpt_correction_type multi-scan
_exptl_absorpt_process_details 'Sadabs, (Sheldrick 2001)'
_exptl_crystal_colour Colourless
_exptl_crystal_density_diffrn 1.193
_exptl_crystal_density_meas ?
_exptl_crystal_description Block
_exptl_crystal_F_000 1400
_exptl_crystal_size_max 0.60
_exptl_crystal_size_mid 0.26
_exptl_crystal_size_min 0.16
_refine_diff_density_max 0.612
_refine_diff_density_min -0.255
_refine_diff_density_rms 0.050
_refine_ls_abs_structure_details 'Flack H D (1983), Acta Cryst. A39, 876-881'
_refine_ls_abs_structure_Flack -0.15(6)
_refine_ls_extinction_method none
_refine_ls_goodness_of_fit_ref 1.051
_refine_ls_hydrogen_treatment mixed
_refine_ls_matrix_type full
_refine_ls_number_parameters 436
_refine_ls_number_reflns 8388
_refine_ls_number_restraints 2
_refine_ls_restrained_S_all 1.051
_refine_ls_R_factor_all 0.0598
_refine_ls_R_factor_gt 0.0523
_refine_ls_shift/su_max 0.002
_refine_ls_shift/su_mean 0.000
_refine_ls_structure_factor_coef Fsqd
_refine_ls_weighting_details 'calc w=1/[\s^2^(Fo^2^)+(0.0851P)^2^+0.4686P] where P=(Fo^2^+2Fc^2^)/3'
_refine_ls_weighting_scheme calc
_refine_ls_wR_factor_gt 0.1356
_refine_ls_wR_factor_ref 0.1418
_reflns_number_gt 7292
_reflns_number_total 8388
_reflns_threshold_expression >2sigma(I)
_cod_data_source_file ja1098353_si_002.cif
_cod_data_source_block a111
_cod_depositor_comments
;
The following automatic conversions were performed:

'_exptl_crystal_density_meas' value 'Not Measured' was changed to '?'
- the value is perceived as not measured.

Automatic conversion script
Id: cif_fix_values 3008 2015-01-20 13:52:24Z robertas 
;
_cod_database_code 4105710

loop_
_symmetry_equiv_pos_as_xyz
'x, y, z'
'-x+1/2, -y, z+1/2'
'-x, y+1/2, -z+1/2'
'x+1/2, -y+1/2, -z'

loop_
_atom_site_label
_atom_site_type_symbol
_atom_site_fract_x
_atom_site_fract_y
_atom_site_fract_z
_atom_site_U_iso_or_equiv
_atom_site_adp_type
_atom_site_occupancy
_atom_site_symmetry_multiplicity
_atom_site_calc_flag
_atom_site_refinement_flags
Cl1 Cl 0.39920(6) 0.47081(4) 0.11636(4) 0.05787(18) Uani 1 1 d .
N1 N 0.82939(18) 0.50161(9) 0.06562(9) 0.0380(4) Uani 1 1 d .
N2 N 0.94240(18) 0.61481(9) 0.06586(8) 0.0358(4) Uani 1 1 d .
N3 N 0.79702(17) 0.60035(9) 0.14597(8) 0.0338(4) Uani 1 1 d .
N4 N 0.70810(16) 0.39154(9) 0.05734(8) 0.0326(3) Uani 1 1 d .
N5 N 0.79637(18) 0.41377(9) 0.15552(8) 0.0357(4) Uani 1 1 d .
C1 C 0.8547(2) 0.56729(10) 0.09344(9) 0.0325(4) Uani 1 1 d .
C2 C 0.96469(19) 0.68025(10) 0.10915(9) 0.0322(4) Uani 1 1 d .
H2 H 1.0414 0.6703 0.1379 0.039 Uiso 1 1 calc R
C3 C 0.83844(19) 0.67930(10) 0.15158(9) 0.0321(4) Uani 1 1 d .
H3 H 0.7717 0.7119 0.1304 0.038 Uiso 1 1 calc R
C4 C 1.0437(2) 0.59035(12) 0.01995(12) 0.0461(5) Uani 1 1 d .
H4A H 1.1186 0.5716 0.0446 0.069 Uiso 1 1 calc R
H4B H 1.0707 0.6326 -0.0073 0.069 Uiso 1 1 calc R
H4C H 1.0094 0.5505 -0.0080 0.069 Uiso 1 1 calc R
C5 C 0.6694(2) 0.57887(13) 0.17148(11) 0.0411(5) Uani 1 1 d .
H5A H 0.6199 0.5535 0.1371 0.062 Uiso 1 1 calc R
H5B H 0.6223 0.6236 0.1856 0.062 Uiso 1 1 calc R
H5C H 0.6806 0.5452 0.2089 0.062 Uiso 1 1 calc R
C6 C 0.9875(2) 0.75253(10) 0.07088(10) 0.0339(4) Uani 1 1 d .
C7 C 0.9009(3) 0.77544(12) 0.02208(10) 0.0453(5) Uani 1 1 d .
H7 H 0.8255 0.7467 0.0131 0.054 Uiso 1 1 calc R
C8 C 0.9254(3) 0.84089(13) -0.01364(11) 0.0556(7) Uani 1 1 d .
H8 H 0.8662 0.8565 -0.0466 0.067 Uiso 1 1 calc R
C9 C 1.0360(3) 0.88292(14) -0.00093(14) 0.0622(8) Uani 1 1 d .
H9 H 1.0527 0.9269 -0.0255 0.075 Uiso 1 1 calc R
C10 C 1.1217(3) 0.86086(14) 0.04727(17) 0.0677(8) Uani 1 1 d .
H10 H 1.1968 0.8899 0.0561 0.081 Uiso 1 1 calc R
C11 C 1.0975(2) 0.79539(13) 0.08333(13) 0.0502(6) Uani 1 1 d .
H11 H 1.1568 0.7803 0.1164 0.060 Uiso 1 1 calc R
C12 C 0.8560(2) 0.70376(11) 0.22283(10) 0.0342(4) Uani 1 1 d .
C13 C 0.7884(2) 0.76538(14) 0.24762(12) 0.0482(5) Uani 1 1 d .
H13 H 0.7328 0.7931 0.2196 0.058 Uiso 1 1 calc R
C14 C 0.8021(3) 0.78671(15) 0.31358(13) 0.0564(7) Uani 1 1 d .
H14 H 0.7555 0.8285 0.3299 0.068 Uiso 1 1 calc R
C15 C 0.8832(3) 0.74690(15) 0.35473(12) 0.0533(6) Uani 1 1 d .
H15 H 0.8924 0.7614 0.3992 0.064 Uiso 1 1 calc R
C16 C 0.9518(3) 0.68502(15) 0.33054(11) 0.0485(5) Uani 1 1 d .
H16 H 1.0079 0.6577 0.3586 0.058 Uiso 1 1 calc R
C17 C 0.9377(2) 0.66379(13) 0.26524(10) 0.0405(5) Uani 1 1 d .
H17 H 0.9839 0.6217 0.2492 0.049 Uiso 1 1 calc R
C18 C 0.77887(19) 0.44053(11) 0.09353(9) 0.0329(4) Uani 1 1 d .
C19 C 0.6544(2) 0.33142(10) 0.09939(9) 0.0315(4) Uani 1 1 d .
H19 H 0.5644 0.3452 0.1134 0.038 Uiso 1 1 calc R
C20 C 0.7473(2) 0.33554(11) 0.15949(9) 0.0335(4) Uani 1 1 d .
H20 H 0.8215 0.3005 0.1522 0.040 Uiso 1 1 calc R
C21 C 0.6444(2) 0.41153(11) -0.00445(10) 0.0402(5) Uani 1 1 d .
H21A H 0.5549 0.4272 0.0043 0.060 Uiso 1 1 calc R
H21B H 0.6439 0.3682 -0.0337 0.060 Uiso 1 1 calc R
H21C H 0.6919 0.4526 -0.0253 0.060 Uiso 1 1 calc R
C22 C 0.9057(3) 0.43575(14) 0.19790(12) 0.0495(6) Uani 1 1 d .
H22A H 0.9612 0.4713 0.1745 0.074 Uiso 1 1 calc R
H22B H 0.9565 0.3914 0.2095 0.074 Uiso 1 1 calc R
H22C H 0.8721 0.4591 0.2379 0.074 Uiso 1 1 calc R
C23 C 0.6513(2) 0.25602(10) 0.06470(10) 0.0345(4) Uani 1 1 d .
C24 C 0.7645(2) 0.22521(12) 0.03764(11) 0.0431(5) Uani 1 1 d .
H24 H 0.8450 0.2503 0.0431 0.052 Uiso 1 1 calc R
C25 C 0.7604(3) 0.15816(13) 0.00283(12) 0.0525(6) Uani 1 1 d .
H25 H 0.8381 0.1378 -0.0147 0.063 Uiso 1 1 calc R
C26 C 0.6445(3) 0.12153(13) -0.00622(13) 0.0588(7) Uani 1 1 d .
H26 H 0.6419 0.0765 -0.0308 0.071 Uiso 1 1 calc R
C27 C 0.5316(3) 0.15040(15) 0.02054(14) 0.0591(7) Uani 1 1 d .
H27 H 0.4517 0.1247 0.0148 0.071 Uiso 1 1 calc R
C28 C 0.5345(2) 0.21793(13) 0.05634(12) 0.0475(5) Uani 1 1 d .
H28 H 0.4568 0.2373 0.0747 0.057 Uiso 1 1 calc R
C29 C 0.6809(2) 0.31552(12) 0.22386(9) 0.0354(4) Uani 1 1 d .
C30 C 0.6998(2) 0.24468(13) 0.25082(11) 0.0445(5) Uani 1 1 d .
H30 H 0.7576 0.2106 0.2303 0.053 Uiso 1 1 calc R
C31 C 0.6336(3) 0.22364(15) 0.30822(12) 0.0529(6) Uani 1 1 d .
H31 H 0.6454 0.1750 0.3258 0.063 Uiso 1 1 calc R
C32 C 0.5514(3) 0.27350(16) 0.33907(12) 0.0521(6) Uani 1 1 d .
H32 H 0.5082 0.2596 0.3783 0.063 Uiso 1 1 calc R
C33 C 0.5325(3) 0.34401(16) 0.31248(13) 0.0586(7) Uani 1 1 d .
H33 H 0.4763 0.3783 0.3338 0.070 Uiso 1 1 calc R
C34 C 0.5952(3) 0.36497(13) 0.25469(12) 0.0512(6) Uani 1 1 d .
H34 H 0.5797 0.4128 0.2363 0.061 Uiso 1 1 calc R
C1S C 0.8175(4) -0.0271(3) 0.1039(2) 0.0940(12) Uani 1 1 d .
H1S1 H 0.7623 -0.0596 0.0771 0.141 Uiso 1 1 calc R
H1S2 H 0.8751 -0.0578 0.1310 0.141 Uiso 1 1 calc R
H1S3 H 0.8697 0.0049 0.0752 0.141 Uiso 1 1 calc R
C2S C 0.7359(4) 0.0194(2) 0.14616(19) 0.0786(9) Uani 1 1 d .
C3S C 0.5277(3) 0.0610(2) 0.17796(17) 0.0750(9) Uani 1 1 d .
H3S1 H 0.5544 0.1137 0.1722 0.090 Uiso 1 1 calc R
H3S2 H 0.5334 0.0482 0.2250 0.090 Uiso 1 1 calc R
C4S C 0.3880(4) 0.0491(3) 0.1524(2) 0.1047(14) Uani 1 1 d .
H4S1 H 0.3831 0.0642 0.1064 0.157 Uiso 1 1 calc R
H4S2 H 0.3275 0.0792 0.1784 0.157 Uiso 1 1 calc R
H4S3 H 0.3649 -0.0038 0.1564 0.157 Uiso 1 1 calc R
O1S O 0.7832(3) 0.07034(16) 0.18419(13) 0.0882(7) Uani 1 1 d .
O2S O 0.6122(2) 0.01067(13) 0.13840(12) 0.0768(6) Uani 1 1 d .
O1W O 0.1621(2) 0.55559(14) 0.17331(13) 0.0769(6) Uani 1 1 d D
H1W H 0.214(3) 0.529(2) 0.1505(17) 0.092 Uiso 1 1 d D
H2W H 0.182(4) 0.563(2) 0.2124(11) 0.092 Uiso 1 1 d D

loop_
_atom_site_aniso_label
_atom_site_aniso_U_11
_atom_site_aniso_U_22
_atom_site_aniso_U_33
_atom_site_aniso_U_23
_atom_site_aniso_U_13
_atom_site_aniso_U_12
Cl1 0.0461(3) 0.0530(3) 0.0744(4) -0.0149(3) 0.0083(3) -0.0036(3)
N1 0.0496(10) 0.0287(8) 0.0357(8) -0.0039(7) 0.0072(8) -0.0076(7)
N2 0.0432(9) 0.0263(7) 0.0381(8) -0.0036(7) 0.0104(7) -0.0031(7)
N3 0.0362(8) 0.0301(8) 0.0352(8) -0.0031(7) 0.0061(7) -0.0058(6)
N4 0.0393(9) 0.0240(7) 0.0346(8) 0.0003(6) -0.0001(7) -0.0015(6)
N5 0.0406(9) 0.0295(8) 0.0370(8) -0.0004(7) -0.0012(7) -0.0075(7)
C1 0.0380(10) 0.0276(9) 0.0319(9) 0.0010(7) 0.0025(8) -0.0009(8)
C2 0.0361(10) 0.0281(9) 0.0326(9) -0.0019(7) 0.0033(8) -0.0001(8)
C3 0.0338(9) 0.0276(9) 0.0348(9) -0.0020(7) 0.0037(8) -0.0010(7)
C4 0.0559(13) 0.0337(10) 0.0486(12) -0.0047(9) 0.0217(11) -0.0048(10)
C5 0.0358(11) 0.0425(11) 0.0449(11) -0.0037(9) 0.0109(9) -0.0090(9)
C6 0.0416(10) 0.0251(8) 0.0351(9) -0.0023(7) 0.0083(8) -0.0014(8)
C7 0.0647(14) 0.0340(10) 0.0370(10) -0.0030(8) -0.0031(10) -0.0038(10)
C8 0.095(2) 0.0381(11) 0.0340(11) 0.0008(9) 0.0030(12) 0.0097(13)
C9 0.095(2) 0.0315(11) 0.0606(15) 0.0078(11) 0.0291(16) -0.0020(13)
C10 0.0648(18) 0.0386(13) 0.100(2) 0.0072(14) 0.0202(16) -0.0140(12)
C11 0.0449(12) 0.0364(11) 0.0692(15) 0.0057(10) 0.0046(11) -0.0050(10)
C12 0.0342(10) 0.0313(9) 0.0370(10) -0.0059(8) 0.0074(8) -0.0040(8)
C13 0.0501(13) 0.0417(12) 0.0529(13) -0.0094(10) 0.0033(11) 0.0089(10)
C14 0.0635(16) 0.0475(13) 0.0583(14) -0.0214(12) 0.0118(12) 0.0061(12)
C15 0.0622(15) 0.0566(14) 0.0411(11) -0.0152(11) 0.0049(11) -0.0076(12)
C16 0.0509(13) 0.0559(14) 0.0386(10) -0.0040(10) 0.0033(10) -0.0010(11)
C17 0.0405(11) 0.0391(11) 0.0418(11) -0.0052(9) 0.0049(8) 0.0018(9)
C18 0.0355(10) 0.0270(9) 0.0363(9) -0.0041(7) 0.0040(8) 0.0001(8)
C19 0.0330(9) 0.0250(8) 0.0366(9) 0.0016(7) 0.0008(7) -0.0001(7)
C20 0.0375(10) 0.0261(9) 0.0369(9) 0.0009(7) -0.0012(8) -0.0004(7)
C21 0.0531(12) 0.0310(9) 0.0366(10) 0.0029(8) -0.0047(9) 0.0002(9)
C22 0.0508(13) 0.0439(12) 0.0538(13) -0.0023(10) -0.0161(11) -0.0088(11)
C23 0.0439(10) 0.0244(8) 0.0352(9) 0.0041(7) -0.0068(8) -0.0044(8)
C24 0.0481(12) 0.0348(11) 0.0463(11) -0.0056(9) -0.0026(9) -0.0004(9)
C25 0.0728(16) 0.0343(11) 0.0505(12) -0.0068(10) -0.0061(12) 0.0098(11)
C26 0.093(2) 0.0265(10) 0.0566(14) -0.0016(10) -0.0170(14) -0.0026(12)
C27 0.0691(17) 0.0429(13) 0.0652(15) 0.0000(11) -0.0164(14) -0.0247(12)
C28 0.0444(12) 0.0400(11) 0.0580(13) 0.0041(10) -0.0037(11) -0.0078(10)
C29 0.0389(10) 0.0332(10) 0.0343(9) 0.0031(8) -0.0036(8) -0.0020(8)
C30 0.0460(12) 0.0400(11) 0.0473(12) 0.0091(10) -0.0037(10) 0.0029(9)
C31 0.0597(15) 0.0490(13) 0.0499(13) 0.0184(11) -0.0029(11) -0.0020(11)
C32 0.0517(13) 0.0641(15) 0.0405(11) 0.0134(11) 0.0002(10) -0.0083(12)
C33 0.0659(17) 0.0569(15) 0.0531(14) 0.0006(12) 0.0164(13) 0.0087(13)
C34 0.0654(15) 0.0365(11) 0.0516(12) 0.0071(10) 0.0143(12) 0.0076(11)
C1S 0.069(2) 0.101(3) 0.113(3) -0.032(2) 0.009(2) 0.006(2)
C2S 0.074(2) 0.074(2) 0.088(2) 0.0163(19) 0.0176(18) 0.0042(17)
C3S 0.074(2) 0.077(2) 0.0748(19) 0.0028(16) 0.0245(17) 0.0103(17)
C4S 0.078(2) 0.158(4) 0.078(2) 0.028(3) 0.0064(19) 0.014(3)
O1S 0.0861(16) 0.0918(18) 0.0866(15) -0.0219(14) -0.0015(13) -0.0252(14)
O2S 0.0820(15) 0.0686(13) 0.0797(13) -0.0064(11) 0.0061(12) -0.0178(11)
O1W 0.0578(13) 0.0822(15) 0.0907(16) -0.0081(13) -0.0080(12) 0.0228(11)

loop_
_atom_type_symbol
_atom_type_description
_atom_type_scat_dispersion_real
_atom_type_scat_dispersion_imag
_atom_type_scat_source
C C 0.0033 0.0016 'International Tables Vol C Tables 4.2.6.8 and 6.1.1.4'
H H 0.0000 0.0000 'International Tables Vol C Tables 4.2.6.8 and 6.1.1.4'
N N 0.0061 0.0033 'International Tables Vol C Tables 4.2.6.8 and 6.1.1.4'
Cl Cl 0.1484 0.1585 'International Tables Vol C Tables 4.2.6.8 and 6.1.1.4'
O O 0.0106 0.0060 'International Tables Vol C Tables 4.2.6.8 and 6.1.1.4'

loop_
_geom_angle_atom_site_label_1
_geom_angle_atom_site_label_2
_geom_angle_atom_site_label_3
_geom_angle
C1 N1 C18 128.04(17)
C1 N2 C4 123.19(16)
C1 N2 C2 110.45(15)
C4 N2 C2 120.35(17)
C1 N3 C5 123.85(17)
C1 N3 C3 110.52(15)
C5 N3 C3 118.78(16)
C18 N4 C21 123.35(16)
C18 N4 C19 110.73(15)
C21 N4 C19 120.54(16)
C18 N5 C22 123.46(18)
C18 N5 C20 109.60(16)
C22 N5 C20 118.55(17)
N1 C1 N3 129.39(18)
N1 C1 N2 120.35(17)
N3 C1 N2 110.04(16)
N2 C2 C6 112.80(15)
N2 C2 C3 101.12(15)
C6 C2 C3 114.82(16)
N3 C3 C12 112.39(15)
N3 C3 C2 101.94(14)
C12 C3 C2 115.19(16)
C11 C6 C7 119.14(19)
C11 C6 C2 119.87(19)
C7 C6 C2 120.96(18)
C6 C7 C8 120.1(2)
C9 C8 C7 120.2(3)
C10 C9 C8 120.1(2)
C9 C10 C11 120.0(3)
C6 C11 C10 120.5(3)
C13 C12 C17 118.52(19)
C13 C12 C3 120.7(2)
C17 C12 C3 120.76(17)
C12 C13 C14 120.7(2)
C15 C14 C13 120.1(2)
C14 C15 C16 119.8(2)
C17 C16 C15 119.9(2)
C16 C17 C12 120.9(2)
N1 C18 N4 120.30(17)
N1 C18 N5 129.07(18)
N4 C18 N5 110.36(17)
N4 C19 C23 112.44(15)
N4 C19 C20 101.08(15)
C23 C19 C20 114.87(15)
N5 C20 C29 114.82(16)
N5 C20 C19 102.11(14)
C29 C20 C19 113.13(17)
C28 C23 C24 118.42(19)
C28 C23 C19 120.6(2)
C24 C23 C19 120.93(18)
C25 C24 C23 120.9(2)
C26 C25 C24 120.4(3)
C25 C26 C27 119.8(2)
C26 C27 C28 120.4(2)
C23 C28 C27 120.1(2)
C30 C29 C34 119.1(2)
C30 C29 C20 119.41(19)
C34 C29 C20 121.42(18)
C29 C30 C31 120.3(2)
C32 C31 C30 120.2(2)
C31 C32 C33 119.7(2)
C32 C33 C34 120.6(2)
C33 C34 C29 120.1(2)
O2S C2S O1S 122.0(3)
O2S C2S C1S 115.1(4)
O1S C2S C1S 122.6(3)
O2S C3S C4S 106.0(3)
C2S O2S C3S 115.8(3)

loop_
_geom_bond_atom_site_label_1
_geom_bond_atom_site_label_2
_geom_bond_distance
N1 C1 1.319(2)
N1 C18 1.325(3)
N2 C1 1.349(3)
N2 C4 1.454(3)
N2 C2 1.471(2)
N3 C1 1.348(2)
N3 C5 1.450(3)
N3 C3 1.467(2)
N4 C18 1.345(2)
N4 C21 1.452(2)
N4 C19 1.469(2)
N5 C18 1.351(3)
N5 C22 1.459(3)
N5 C20 1.477(2)
C2 C6 1.515(3)
C2 C3 1.546(3)
C3 C12 1.515(3)
C6 C11 1.378(3)
C6 C7 1.384(3)
C7 C8 1.389(3)
C8 C9 1.376(4)
C9 C10 1.365(4)
C10 C11 1.393(3)
C12 C13 1.386(3)
C12 C17 1.389(3)
C13 C14 1.393(3)
C14 C15 1.369(4)
C15 C16 1.390(4)
C16 C17 1.380(3)
C19 C23 1.510(3)
C19 C20 1.542(3)
C20 C29 1.509(3)
C23 C28 1.379(3)
C23 C24 1.389(3)
C24 C25 1.382(3)
C25 C26 1.360(4)
C26 C27 1.371(4)
C27 C28 1.400(4)
C29 C30 1.383(3)
C29 C34 1.386(3)
C30 C31 1.393(3)
C31 C32 1.368(4)
C32 C33 1.375(4)
C33 C34 1.383(3)
C1S C2S 1.450(5)
C2S O2S 1.280(4)
C2S O1S 1.281(5)
C3S O2S 1.476(4)
C3S C4S 1.529(5)

loop_
_geom_hbond_atom_site_label_D
_geom_hbond_atom_site_label_H
_geom_hbond_atom_site_label_A
_geom_hbond_distance_DH
_geom_hbond_distance_HA
_geom_hbond_distance_DA
_geom_hbond_angle_DHA
_geom_hbond_site_symmetry_A
O1W H2W O1S 0.825(19) 2.12(2) 2.945(4) 173(4) 3_655
O1W H1W Cl1 0.848(19) 2.26(2) 3.070(2) 161(4) .

loop_
_cod_related_entry_id
_cod_related_entry_database
_cod_related_entry_code
1 ChemSpider 30660234
